data_1550296
loop_
_publ_author_name
'Zeng, Chao'
'Yuan, Kang'
'Wang, Nan'
'Peng, Tai'
'Wu, Gang'
'Wang, Suning'

_publ_section_title
;
 The Opposite and Amplifying Effect of B-N Coordination on Photophysical
 Properties of Regioisomers with an Unsymmetrical Backbone
;
_journal_name_full 'Chemical Science'
_journal_paper_doi 10.1039/C8SC04210A
_journal_year 2019
_chemical_formula_sum 'C43 H37 B N2'
_chemical_formula_weight 592.55
_space_group_crystal_system triclinic
_space_group_IT_number 2
_space_group_name_Hall '-P 1'
_space_group_name_H-M_alt 'P -1'
_symmetry_space_group_name_Hall '-P 1'
_symmetry_space_group_name_H-M 'P -1'
_atom_sites_solution_hydrogens geom
_audit_creation_method SHELXL-2014/7
_audit_update_record
;
2018-04-26 deposited with the CCDC.
2018-11-27 downloaded from the CCDC.
;
_cell_angle_alpha 98.386(18)
_cell_angle_beta 100.888(15)
_cell_angle_gamma 91.61(3)
_cell_formula_units_Z 2
_cell_length_a 8.489(3)
_cell_length_b 12.387(7)
_cell_length_c 17.400(6)
_cell_measurement_reflns_used 210
_cell_measurement_temperature 180(2)
_cell_measurement_theta_max 25.91
_cell_measurement_theta_min 2.88
_cell_volume 1774.6(13)
_computing_cell_refinement 'Bruker SAINT'
_computing_data_collection 'Bruker APEX2'
_computing_data_reduction 'Bruker SAINT'
_computing_molecular_graphics 'Bruker SHELXTL'
_computing_publication_material 'Bruker SHELXTL'
_computing_structure_refinement 'SHELXL-2014/7 (Sheldrick, 2014)'
_computing_structure_solution 'SHELXS-97 (Sheldrick 2008)'
_diffrn_ambient_temperature 180(2)
_diffrn_measured_fraction_theta_full 0.969
_diffrn_measured_fraction_theta_max 0.970
_diffrn_measurement_device_type 'Bruker APEX-II CCD'
_diffrn_measurement_method '\f and \w scans'
_diffrn_radiation_type MoK\a
_diffrn_radiation_wavelength 0.71073
_diffrn_reflns_av_R_equivalents 0.0737
_diffrn_reflns_av_unetI/netI 0.1086
_diffrn_reflns_Laue_measured_fraction_full 0.969
_diffrn_reflns_Laue_measured_fraction_max 0.970
_diffrn_reflns_limit_h_max 10
_diffrn_reflns_limit_h_min -10
_diffrn_reflns_limit_k_max 15
_diffrn_reflns_limit_k_min -15
_diffrn_reflns_limit_l_max 22
_diffrn_reflns_limit_l_min -21
_diffrn_reflns_number 16860
_diffrn_reflns_point_group_measured_fraction_full 0.969
_diffrn_reflns_point_group_measured_fraction_max 0.970
_diffrn_reflns_theta_full 25.242
_diffrn_reflns_theta_max 27.203
_diffrn_reflns_theta_min 2.413
_exptl_absorpt_coefficient_mu 0.063
_exptl_absorpt_correction_T_max 0.991
_exptl_absorpt_correction_T_min 0.977
_exptl_absorpt_correction_type multi-scan
_exptl_crystal_colour orange
_exptl_crystal_density_diffrn 1.109
_exptl_crystal_description Block
_exptl_crystal_F_000 628
_exptl_crystal_size_max 0.367
_exptl_crystal_size_mid 0.207
_exptl_crystal_size_min 0.146
_exptl_transmission_factor_max 0.745
_exptl_transmission_factor_min 0.576
_platon_squeeze_details 'A disordered hexane solvent molecule was removed by Squeeze '
_refine_diff_density_max 0.408
_refine_diff_density_min -0.289
_refine_diff_density_rms 0.065
_refine_ls_extinction_method none
_refine_ls_goodness_of_fit_ref 1.059
_refine_ls_hydrogen_treatment constr
_refine_ls_matrix_type full
_refine_ls_number_parameters 421
_refine_ls_number_reflns 7652
_refine_ls_number_restraints 0
_refine_ls_restrained_S_all 1.059
_refine_ls_R_factor_all 0.1322
_refine_ls_R_factor_gt 0.0767
_refine_ls_shift/su_max 0.000
_refine_ls_shift/su_mean 0.000
_refine_ls_structure_factor_coef Fsqd
_refine_ls_weighting_details 'w=1/[\s^2^(Fo^2^)+(0.1000P)^2^] where P=(Fo^2^+2Fc^2^)/3'
_refine_ls_weighting_scheme calc
_refine_ls_wR_factor_gt 0.1875
_refine_ls_wR_factor_ref 0.2080
_reflns_Friedel_coverage 0.000
_reflns_number_gt 4368
_reflns_number_total 7652
_reflns_threshold_expression 'I > 2\s(I)'
_cod_data_source_file c8sc04210a2.cif
_cod_data_source_block b1a-sr
_cod_depositor_comments
;
The following automatic conversions were performed:

'_exptl_absorpt_correction_type' value 'Multi-scan' changed to
'multi-scan' according to
/home/data/users/saulius/crontab/automatic-downloads/rss-feeds/RSC/lib/dictionaries/cif_core.dic
dictionary named 'cif_core.dic' version 2.4.2 from 2011-04-26.

Automatic conversion script
Id: cif_fix_values 4973 2017-02-22 13:04:09Z antanas 
;
_cod_database_code 1550296
_shelx_shelxl_version_number 2014/7
_shelx_space_group_comment
; 
The symmetry employed for this shelxl refinement is uniquely defined 
by the following loop, which should always be used as a source of 
symmetry information in preference to the above space-group names. 
They are only intended as comments. 
;
_shelx_estimated_absorpt_t_min 0.977
_shelx_estimated_absorpt_t_max 0.991

loop_
_space_group_symop_operation_xyz
'x, y, z'
'-x, -y, -z'

loop_
_atom_site_label
_atom_site_type_symbol
_atom_site_fract_x
_atom_site_fract_y
_atom_site_fract_z
_atom_site_U_iso_or_equiv
_atom_site_adp_type
_atom_site_occupancy
_atom_site_site_symmetry_order
_atom_site_calc_flag
_atom_site_refinement_flags_posn
_atom_site_refinement_flags_adp
B1 B 0.1230(4) 0.7181(2) 0.59888(16) 0.0260(6) Uani 1 1 d . .
N1 N 0.7265(3) 0.3645(2) 0.85010(12) 0.0371(6) Uani 1 1 d . .
N2 N 0.2891(3) 0.1950(2) 0.84098(13) 0.0429(6) Uani 1 1 d . .
C1 C 0.2192(3) 0.62876(19) 0.63954(14) 0.0272(6) Uani 1 1 d . .
C2 C 0.1597(3) 0.57112(19) 0.69305(13) 0.0266(6) Uani 1 1 d . .
H2 H 0.0530 0.5813 0.7008 0.032 Uiso 1 1 calc R U
C3 C 0.2509(3) 0.5005(2) 0.73457(14) 0.0283(6) Uani 1 1 d . .
H3 H 0.2065 0.4644 0.7708 0.034 Uiso 1 1 calc R U
C4 C 0.4076(3) 0.4809(2) 0.72433(14) 0.0283(6) Uani 1 1 d . .
C5 C 0.4676(3) 0.5353(2) 0.66992(14) 0.0319(6) Uani 1 1 d . .
H5 H 0.5727 0.5223 0.6607 0.038 Uiso 1 1 calc R U
C6 C 0.3768(3) 0.6076(2) 0.62932(14) 0.0297(6) Uani 1 1 d . .
H6 H 0.4219 0.6440 0.5935 0.036 Uiso 1 1 calc R U
C7 C 0.5118(3) 0.4127(2) 0.77195(14) 0.0296(6) Uani 1 1 d . .
C8 C 0.6768(3) 0.4436(2) 0.80427(14) 0.0353(7) Uani 1 1 d . .
C9 C 0.7929(4) 0.5270(2) 0.80842(16) 0.0410(7) Uani 1 1 d . .
H9 H 0.7688 0.5855 0.7792 0.049 Uiso 1 1 calc R U
C10 C 0.9439(4) 0.5243(3) 0.85532(17) 0.0499(8) Uani 1 1 d . .
H10 H 1.0219 0.5816 0.8572 0.060 Uiso 1 1 calc R U
C11 C 0.9859(4) 0.4402(3) 0.90020(18) 0.0531(9) Uani 1 1 d . .
H11 H 1.0907 0.4409 0.9315 0.064 Uiso 1 1 calc R U
C12 C 0.8748(4) 0.3575(3) 0.89846(15) 0.0435(8) Uani 1 1 d . .
C13 C 0.8497(4) 0.2593(3) 0.93328(16) 0.0476(8) Uani 1 1 d . .
C14 C 0.9538(5) 0.2101(3) 0.98852(17) 0.0610(10) Uani 1 1 d . .
H14 H 1.0601 0.2401 1.0096 0.073 Uiso 1 1 calc R U
C15 C 0.8986(6) 0.1182(3) 1.01109(19) 0.0681(12) Uani 1 1 d . .
H15 H 0.9685 0.0833 1.0480 0.082 Uiso 1 1 calc R U
C16 C 0.7426(5) 0.0732(3) 0.98187(19) 0.0633(11) Uani 1 1 d . .
H16 H 0.7087 0.0091 0.9997 0.076 Uiso 1 1 calc R U
C17 C 0.6359(4) 0.1200(3) 0.92745(16) 0.0508(9) Uani 1 1 d . .
H17 H 0.5302 0.0884 0.9073 0.061 Uiso 1 1 calc R U
C18 C 0.6883(4) 0.2146(2) 0.90319(15) 0.0414(8) Uani 1 1 d . .
C19 C 0.6110(3) 0.2871(2) 0.85058(14) 0.0348(7) Uani 1 1 d . .
C20 C 0.4734(3) 0.3153(2) 0.80111(14) 0.0322(6) Uani 1 1 d . .
C21 C 0.3178(3) 0.2510(2) 0.78371(14) 0.0307(6) Uani 1 1 d . .
C22 C 0.2106(3) 0.2456(2) 0.71219(15) 0.0354(7) Uani 1 1 d . .
H22 H 0.2355 0.2832 0.6718 0.042 Uiso 1 1 calc R U
C23 C 0.0678(4) 0.1848(2) 0.70089(18) 0.0452(8) Uani 1 1 d . .
H23 H -0.0085 0.1813 0.6529 0.054 Uiso 1 1 calc R U
C24 C 0.0365(4) 0.1294(2) 0.7596(2) 0.0523(8) Uani 1 1 d . .
H24 H -0.0618 0.0873 0.7532 0.063 Uiso 1 1 calc R U
C25 C 0.1503(4) 0.1360(3) 0.8279(2) 0.0516(9) Uani 1 1 d . .
H25 H 0.1290 0.0965 0.8680 0.062 Uiso 1 1 calc R U
C26 C -0.0251(3) 0.76318(19) 0.63404(13) 0.0247(5) Uani 1 1 d . .
C27 C -0.0115(3) 0.8045(2) 0.71509(14) 0.0284(6) Uani 1 1 d . .
C28 C 0.1476(3) 0.8205(2) 0.77197(15) 0.0377(7) Uani 1 1 d . .
H28A H 0.1741 0.8988 0.7895 0.057 Uiso 1 1 calc R U
H28B H 0.2313 0.7886 0.7455 0.057 Uiso 1 1 calc R U
H28C H 0.1409 0.7846 0.8179 0.057 Uiso 1 1 calc R U
C29 C -0.1467(3) 0.8378(2) 0.74468(15) 0.0322(6) Uani 1 1 d . .
H29 H -0.1351 0.8640 0.7997 0.039 Uiso 1 1 calc R U
C30 C -0.2968(3) 0.8341(2) 0.69694(16) 0.0331(6) Uani 1 1 d . .
C31 C -0.4420(4) 0.8666(3) 0.73117(18) 0.0470(8) Uani 1 1 d . .
H31A H -0.4784 0.8069 0.7560 0.071 Uiso 1 1 calc R U
H31B H -0.5283 0.8819 0.6888 0.071 Uiso 1 1 calc R U
H31C H -0.4137 0.9322 0.7710 0.071 Uiso 1 1 calc R U
C32 C -0.3092(3) 0.7984(2) 0.61661(15) 0.0304(6) Uani 1 1 d . .
H32 H -0.4106 0.7982 0.5822 0.036 Uiso 1 1 calc R U
C33 C -0.1780(3) 0.7631(2) 0.58497(14) 0.0279(6) Uani 1 1 d . .
C34 C -0.2036(4) 0.7251(2) 0.49673(15) 0.0389(7) Uani 1 1 d . .
H34A H -0.3184 0.7237 0.4736 0.058 Uiso 1 1 calc R U
H34B H -0.1649 0.6515 0.4868 0.058 Uiso 1 1 calc R U
H34C H -0.1441 0.7754 0.4725 0.058 Uiso 1 1 calc R U
C35 C 0.1838(3) 0.76197(19) 0.52830(13) 0.0256(6) Uani 1 1 d . .
C36 C 0.2243(3) 0.6908(2) 0.46459(13) 0.0268(6) Uani 1 1 d . .
C37 C 0.1814(4) 0.5697(2) 0.45018(16) 0.0409(7) Uani 1 1 d . .
H37A H 0.1215 0.5482 0.3959 0.061 Uiso 1 1 calc R U
H37B H 0.1149 0.5523 0.4875 0.061 Uiso 1 1 calc R U
H37C H 0.2799 0.5299 0.4578 0.061 Uiso 1 1 calc R U
C38 C 0.2999(3) 0.7318(2) 0.40970(14) 0.0307(6) Uani 1 1 d . .
H38 H 0.3273 0.6823 0.3678 0.037 Uiso 1 1 calc R U
C39 C 0.3363(3) 0.8422(2) 0.41404(14) 0.0302(6) Uani 1 1 d . .
C40 C 0.4188(4) 0.8857(2) 0.35489(17) 0.0448(8) Uani 1 1 d . .
H40A H 0.5300 0.8636 0.3622 0.067 Uiso 1 1 calc R U
H40B H 0.4184 0.9657 0.3627 0.067 Uiso 1 1 calc R U
H40C H 0.3620 0.8562 0.3012 0.067 Uiso 1 1 calc R U
C41 C 0.2886(3) 0.9130(2) 0.47399(14) 0.0284(6) Uani 1 1 d . .
H41 H 0.3092 0.9895 0.4771 0.034 Uiso 1 1 calc R U
C42 C 0.2116(3) 0.8750(2) 0.52943(13) 0.0253(6) Uani 1 1 d . .
C43 C 0.1597(3) 0.9603(2) 0.59119(15) 0.0338(6) Uani 1 1 d . .
H43A H 0.1924 1.0337 0.5831 0.051 Uiso 1 1 calc R U
H43B H 0.2108 0.9482 0.6444 0.051 Uiso 1 1 calc R U
H43C H 0.0427 0.9539 0.5857 0.051 Uiso 1 1 calc R U

loop_
_atom_site_aniso_label
_atom_site_aniso_U_11
_atom_site_aniso_U_22
_atom_site_aniso_U_33
_atom_site_aniso_U_23
_atom_site_aniso_U_13
_atom_site_aniso_U_12
B1 0.0211(16) 0.0277(15) 0.0293(14) 0.0027(11) 0.0072(12) -0.0031(12)
N1 0.0296(14) 0.0502(15) 0.0302(11) 0.0033(10) 0.0037(10) 0.0122(12)
N2 0.0499(18) 0.0435(15) 0.0393(13) 0.0128(11) 0.0135(12) 0.0047(13)
C1 0.0255(15) 0.0256(14) 0.0325(13) 0.0051(10) 0.0098(11) 0.0006(11)
C2 0.0208(14) 0.0307(14) 0.0305(12) 0.0050(10) 0.0106(11) 0.0013(11)
C3 0.0272(15) 0.0339(15) 0.0275(12) 0.0076(10) 0.0117(11) 0.0038(11)
C4 0.0294(16) 0.0306(14) 0.0275(12) 0.0033(10) 0.0118(11) 0.0070(11)
C5 0.0261(16) 0.0360(16) 0.0384(14) 0.0088(11) 0.0152(12) 0.0077(12)
C6 0.0269(15) 0.0338(15) 0.0336(13) 0.0098(10) 0.0153(12) 0.0050(12)
C7 0.0260(15) 0.0386(16) 0.0260(12) 0.0039(10) 0.0100(11) 0.0059(12)
C8 0.0352(17) 0.0442(17) 0.0293(13) 0.0034(11) 0.0137(12) 0.0124(13)
C9 0.0312(18) 0.0503(19) 0.0436(16) 0.0026(13) 0.0163(14) 0.0032(14)
C10 0.034(2) 0.069(2) 0.0464(17) -0.0021(15) 0.0177(15) 0.0000(16)
C11 0.0261(18) 0.084(3) 0.0444(17) -0.0051(16) 0.0049(14) 0.0103(18)
C12 0.0283(18) 0.069(2) 0.0320(14) 0.0017(13) 0.0044(13) 0.0167(16)
C13 0.046(2) 0.064(2) 0.0320(15) 0.0036(13) 0.0053(14) 0.0281(17)
C14 0.056(2) 0.088(3) 0.0356(16) 0.0031(16) -0.0011(15) 0.042(2)
C15 0.089(3) 0.079(3) 0.0390(18) 0.0161(18) 0.006(2) 0.050(2)
C16 0.088(3) 0.060(2) 0.0448(18) 0.0146(16) 0.011(2) 0.035(2)
C17 0.073(3) 0.0471(19) 0.0367(15) 0.0100(13) 0.0149(16) 0.0234(17)
C18 0.044(2) 0.0539(19) 0.0270(13) 0.0040(12) 0.0078(13) 0.0219(15)
C19 0.0351(17) 0.0395(16) 0.0303(13) 0.0042(11) 0.0075(12) 0.0111(14)
C20 0.0362(17) 0.0372(16) 0.0250(12) 0.0053(10) 0.0086(11) 0.0135(13)
C21 0.0325(17) 0.0297(15) 0.0299(13) 0.0015(10) 0.0082(12) 0.0056(12)
C22 0.0372(18) 0.0325(15) 0.0345(14) -0.0010(11) 0.0062(13) 0.0041(13)
C23 0.0348(19) 0.0348(17) 0.0598(19) -0.0031(13) 0.0014(15) 0.0047(14)
C24 0.041(2) 0.0400(19) 0.077(2) 0.0024(16) 0.0212(19) -0.0031(15)
C25 0.058(2) 0.0438(19) 0.058(2) 0.0080(14) 0.0247(19) -0.0044(17)
C26 0.0203(14) 0.0272(14) 0.0284(12) 0.0090(10) 0.0059(10) -0.0007(11)
C27 0.0210(14) 0.0333(15) 0.0336(13) 0.0092(10) 0.0086(11) 0.0021(11)
C28 0.0257(16) 0.0512(18) 0.0352(14) 0.0011(12) 0.0072(12) 0.0047(13)
C29 0.0313(17) 0.0344(15) 0.0358(14) 0.0083(11) 0.0161(13) 0.0028(12)
C30 0.0237(16) 0.0308(15) 0.0513(16) 0.0144(12) 0.0168(13) 0.0024(12)
C31 0.0284(17) 0.062(2) 0.0607(19) 0.0195(15) 0.0254(15) 0.0114(15)
C32 0.0167(14) 0.0354(15) 0.0425(15) 0.0170(11) 0.0065(11) 0.0002(11)
C33 0.0242(15) 0.0284(14) 0.0334(13) 0.0116(10) 0.0064(11) -0.0008(11)
C34 0.0317(17) 0.0481(18) 0.0349(14) 0.0066(12) 0.0013(12) 0.0003(14)
C35 0.0207(14) 0.0277(14) 0.0295(12) 0.0043(10) 0.0076(11) 0.0035(11)
C36 0.0213(14) 0.0293(14) 0.0300(12) 0.0037(10) 0.0064(11) 0.0004(11)
C37 0.050(2) 0.0305(16) 0.0427(16) -0.0018(11) 0.0164(14) -0.0055(14)
C38 0.0302(16) 0.0327(15) 0.0309(13) 0.0019(10) 0.0121(12) 0.0067(12)
C39 0.0239(15) 0.0370(16) 0.0327(13) 0.0091(11) 0.0102(11) 0.0038(12)
C40 0.046(2) 0.0496(19) 0.0464(16) 0.0108(13) 0.0264(15) 0.0040(15)
C41 0.0234(15) 0.0261(14) 0.0379(14) 0.0076(10) 0.0098(11) 0.0011(11)
C42 0.0204(14) 0.0286(14) 0.0288(12) 0.0046(10) 0.0088(11) 0.0056(11)
C43 0.0326(17) 0.0282(15) 0.0443(15) 0.0039(11) 0.0178(13) 0.0027(12)

loop_
_atom_type_symbol
_atom_type_description
_atom_type_scat_dispersion_real
_atom_type_scat_dispersion_imag
_atom_type_scat_source
C C 0.0033 0.0016 'International Tables Vol C Tables 4.2.6.8 and 6.1.1.4'
H H 0.0000 0.0000 'International Tables Vol C Tables 4.2.6.8 and 6.1.1.4'
B B 0.0013 0.0007 'International Tables Vol C Tables 4.2.6.8 and 6.1.1.4'
N N 0.0061 0.0033 'International Tables Vol C Tables 4.2.6.8 and 6.1.1.4'

loop_
_geom_angle_atom_site_label_1
_geom_angle_atom_site_label_2
_geom_angle_atom_site_label_3
_geom_angle
C1 B1 C35 118.5(2)
C1 B1 C26 117.7(2)
C35 B1 C26 123.7(2)
C19 N1 C8 114.6(2)
C19 N1 C12 116.6(2)
C8 N1 C12 128.7(3)
C25 N2 C21 117.7(3)
C2 C1 C6 115.9(2)
C2 C1 B1 122.5(2)
C6 C1 B1 121.4(2)
C3 C2 C1 122.3(2)
C2 C3 C4 121.2(2)
C3 C4 C5 117.4(2)
C3 C4 C7 122.5(2)
C5 C4 C7 120.0(2)
C6 C5 C4 121.2(2)
C5 C6 C1 122.0(2)
C8 C7 C20 107.5(2)
C8 C7 C4 122.2(2)
C20 C7 C4 130.1(2)
N1 C8 C9 114.3(3)
N1 C8 C7 104.1(2)
C9 C8 C7 141.4(3)
C10 C9 C8 119.8(3)
C9 C10 C11 122.6(3)
C12 C11 C10 119.4(3)
C11 C12 N1 115.2(3)
C11 C12 C13 142.3(3)
N1 C12 C13 102.4(3)
C14 C13 C18 120.5(3)
C14 C13 C12 130.3(4)
C18 C13 C12 109.2(2)
C15 C14 C13 118.0(4)
C14 C15 C16 122.2(3)
C17 C16 C15 121.5(4)
C16 C17 C18 118.0(4)
C17 C18 C13 119.9(3)
C17 C18 C19 133.4(3)
C13 C18 C19 106.7(3)
N1 C19 C20 105.4(2)
N1 C19 C18 105.2(3)
C20 C19 C18 149.5(3)
C19 C20 C7 108.5(3)
C19 C20 C21 123.6(2)
C7 C20 C21 128.0(2)
N2 C21 C22 122.0(3)
N2 C21 C20 115.6(2)
C22 C21 C20 122.3(2)
C23 C22 C21 118.8(3)
C24 C23 C22 119.4(3)
C23 C24 C25 118.5(3)
N2 C25 C24 123.6(3)
C27 C26 C33 117.1(2)
C27 C26 B1 122.0(2)
C33 C26 B1 120.9(2)
C29 C27 C26 120.3(2)
C29 C27 C28 117.2(2)
C26 C27 C28 122.4(2)
C30 C29 C27 122.3(2)
C29 C30 C32 117.6(2)
C29 C30 C31 121.1(2)
C32 C30 C31 121.4(3)
C30 C32 C33 121.9(2)
C32 C33 C26 120.7(2)
C32 C33 C34 118.0(2)
C26 C33 C34 121.2(2)
C42 C35 C36 117.0(2)
C42 C35 B1 120.8(2)
C36 C35 B1 122.1(2)
C38 C36 C35 120.4(2)
C38 C36 C37 117.0(2)
C35 C36 C37 122.5(2)
C39 C38 C36 122.2(2)
C38 C39 C41 117.5(2)
C38 C39 C40 121.8(2)
C41 C39 C40 120.6(2)
C42 C41 C39 121.8(2)
C41 C42 C35 120.7(2)
C41 C42 C43 117.4(2)
C35 C42 C43 121.9(2)

loop_
_geom_bond_atom_site_label_1
_geom_bond_atom_site_label_2
_geom_bond_distance
B1 C1 1.565(4)
B1 C35 1.578(3)
B1 C26 1.580(3)
N1 C19 1.354(4)
N1 C8 1.377(3)
N1 C12 1.388(4)
N2 C25 1.333(4)
N2 C21 1.348(3)
C1 C2 1.408(3)
C1 C6 1.409(3)
C2 C3 1.377(3)
C3 C4 1.398(3)
C4 C5 1.399(3)
C4 C7 1.468(3)
C5 C6 1.383(3)
C7 C8 1.426(4)
C7 C20 1.427(4)
C8 C9 1.392(4)
C9 C10 1.388(4)
C10 C11 1.406(5)
C11 C12 1.367(5)
C12 C13 1.463(5)
C13 C14 1.399(4)
C13 C18 1.435(5)
C14 C15 1.357(5)
C15 C16 1.394(6)
C16 C17 1.385(4)
C17 C18 1.392(4)
C18 C19 1.456(4)
C19 C20 1.400(4)
C20 C21 1.480(4)
C21 C22 1.388(4)
C22 C23 1.375(4)
C23 C24 1.373(4)
C24 C25 1.373(5)
C26 C27 1.410(3)
C26 C33 1.412(4)
C27 C29 1.393(3)
C27 C28 1.505(4)
C29 C30 1.379(4)
C30 C32 1.386(4)
C30 C31 1.507(3)
C32 C33 1.387(3)
C33 C34 1.511(3)
C35 C42 1.410(3)
C35 C36 1.415(3)
C36 C38 1.392(3)
C36 C37 1.507(4)
C38 C39 1.382(4)
C39 C41 1.391(3)
C39 C40 1.501(3)
C41 C42 1.390(3)
C42 C43 1.530(3)

loop_
_platon_squeeze_void_nr
_platon_squeeze_void_average_x
_platon_squeeze_void_average_y
_platon_squeeze_void_average_z
_platon_squeeze_void_volume
_platon_squeeze_void_count_electrons
_platon_squeeze_void_content
1 0.500 0.500 0.000 205 47 ' '
